data_4027061
loop_
_publ_author_name
'Arnab Kumar Maity'
'Sujit Roy'

_publ_section_title
;
 A Multimetallic Piano-Stool Ir-Sn3 Catalyst for Nucleophilic Substitution
 Reaction of \g-Hydroxy Lactams through N-Acyliminium Ions
;
_journal_name_full 'Journal of Organic Chemistry'
_journal_page_first 2935
_journal_page_last 2941
_journal_paper_doi 10.1021/jo202359e
_journal_volume 77
_journal_year 2012
_chemical_compound_source 'synthesis as described'
_chemical_formula_moiety 'C10 H15 Cl8 Ir O2 Sn3, 3(O)'
_chemical_formula_sum 'C10 H15 Cl8 Ir O5 Sn3'
_chemical_formula_weight 1047.17
_chemical_name_systematic
;
 ?
;
_space_group_IT_number 14
_symmetry_cell_setting monoclinic
_symmetry_Int_Tables_number 14
_symmetry_space_group_name_Hall '-P 2yab'
_symmetry_space_group_name_H-M 'P 1 21/a 1'
_atom_sites_solution_hydrogens geom
_atom_sites_solution_primary direct
_atom_sites_solution_secondary difmap
_audit_creation_date 2011-04-08T12:55:22-00:00
_audit_creation_method 'WinGX routine CIF_UPDATE'
_cell_angle_alpha 90
_cell_angle_beta 116.9220(9)
_cell_angle_gamma 90
_cell_formula_units_Z 4
_cell_length_a 9.5026(4)
_cell_length_b 34.1358(13)
_cell_length_c 9.7418(4)
_cell_measurement_reflns_used 0
_cell_measurement_temperature 293
_cell_measurement_theta_max 0
_cell_measurement_theta_min 0
_cell_measurement_wavelength 0.71073
_cell_volume 2817.6(2)
_computing_molecular_graphics 'Ortep-3 for Windows (Farrugia, 1997)'
_computing_publication_material 'WinGX publication routines (Farrugia, 1999)'
_computing_structure_refinement 'SHELXL-97 (Sheldrick, 1997)'
_computing_structure_solution 'SHELXS-86 (Sheldrick, 1986)'
_diffrn_ambient_temperature 293
_diffrn_measured_fraction_theta_full 0.926
_diffrn_measured_fraction_theta_max 0.926
_diffrn_radiation_monochromator graphite
_diffrn_radiation_probe x-ray
_diffrn_radiation_type MoK\a
_diffrn_radiation_wavelength 0.71073
_diffrn_reflns_av_R_equivalents 0.0436
_diffrn_reflns_av_unetI/netI 0.0442
_diffrn_reflns_limit_h_max 14
_diffrn_reflns_limit_h_min -11
_diffrn_reflns_limit_k_max 43
_diffrn_reflns_limit_k_min -50
_diffrn_reflns_limit_l_max 14
_diffrn_reflns_limit_l_min -14
_diffrn_reflns_number 42100
_diffrn_reflns_theta_full 31.73
_diffrn_reflns_theta_max 31.73
_diffrn_reflns_theta_min 1.19
_exptl_absorpt_coefficient_mu 8.112
_exptl_absorpt_correction_type none
_exptl_crystal_colour white
_exptl_crystal_density_diffrn 2.468
_exptl_crystal_description prism
_exptl_crystal_F_000 1912
_exptl_crystal_size_max 0.2
_exptl_crystal_size_mid 0.2
_exptl_crystal_size_min 0.2
_refine_diff_density_max 2
_refine_diff_density_min -2.995
_refine_diff_density_rms 0.29
_refine_ls_extinction_method none
_refine_ls_goodness_of_fit_ref 1.299
_refine_ls_hydrogen_treatment constr
_refine_ls_matrix_type full
_refine_ls_number_parameters 244
_refine_ls_number_reflns 9553
_refine_ls_number_restraints 0
_refine_ls_restrained_S_all 1.299
_refine_ls_R_factor_all 0.0813
_refine_ls_R_factor_gt 0.0659
_refine_ls_shift/su_max 0.001
_refine_ls_shift/su_mean 0
_refine_ls_structure_factor_coef Fsqd
_refine_ls_weighting_details 'calc w=1/[\s^2^(Fo^2^)+(0.0313P)^2^+57.2156P] where P=(Fo^2^+2Fc^2^)/3'
_refine_ls_weighting_scheme calc
_refine_ls_wR_factor_gt 0.1484
_refine_ls_wR_factor_ref 0.1529
_reflns_number_gt 7402
_reflns_number_total 9553
_reflns_threshold_expression >2sigma(I)
_cod_data_source_file jo202359e_si_004.cif
_cod_data_source_block struct
_cod_depositor_comments
;
The following automatic conversions were performed:

'_refine_ls_hydrogen_treatment' value 'constr.' was replaced with the
value 'constr' as specified in the replacement file
'src/cod-tools/trunk/data/replacement-values/replacement_values.lst'.

Automatic conversion script
Id: cif_fix_values 5376 2017-05-30 11:51:03Z andrius 
;
_cod_original_sg_symbol_H-M 'P 21/a'
_cod_database_code 4027061

loop_
_symmetry_equiv_pos_as_xyz
'x, y, z'
'-x+1/2, y+1/2, -z'
'-x, -y, -z'
'x-1/2, -y-1/2, z'

loop_
_atom_site_label
_atom_site_type_symbol
_atom_site_fract_x
_atom_site_fract_y
_atom_site_fract_z
_atom_site_U_iso_or_equiv
_atom_site_adp_type
_atom_site_occupancy
_atom_site_symmetry_multiplicity
_atom_site_calc_flag
_atom_site_refinement_flags
C2 C 0.1379(14) 0.1977(3) 0.5102(14) 0.035(2) Uani 1 1 d .
C3 C 0.0317(14) 0.1705(3) 0.5246(12) 0.031(2) Uani 1 1 d .
C5 C 0.2101(15) 0.1922(3) 0.7686(14) 0.034(2) Uani 1 1 d .
C4 C 0.0764(14) 0.1680(3) 0.6892(14) 0.032(2) Uani 1 1 d .
C1 C 0.2528(14) 0.2107(3) 0.6577(17) 0.039(3) Uani 1 1 d .
C7 C -0.0174(17) 0.1484(4) 0.7553(17) 0.045(3) Uani 1 1 d .
H7A H -0.1018 0.1339 0.6762 0.067 Uiso 1 1 calc R
H7B H -0.0605 0.1677 0.7975 0.067 Uiso 1 1 calc R
H7C H 0.049 0.1308 0.8353 0.067 Uiso 1 1 calc R
C10 C 0.114(2) 0.2149(4) 0.3586(16) 0.054(4) Uani 1 1 d .
H10A H 0.1988 0.2328 0.376 0.081 Uiso 1 1 calc R
H10B H 0.0156 0.2287 0.3123 0.081 Uiso 1 1 calc R
H10C H 0.1133 0.1943 0.2913 0.081 Uiso 1 1 calc R
C8 C 0.287(2) 0.2017(4) 0.9387(14) 0.053(4) Uani 1 1 d .
H8A H 0.3755 0.2187 0.9629 0.08 Uiso 1 1 calc R
H8B H 0.3221 0.1779 0.9971 0.08 Uiso 1 1 calc R
H8C H 0.2117 0.2145 0.964 0.08 Uiso 1 1 calc R
C6 C -0.1106(15) 0.1533(5) 0.3993(16) 0.049(3) Uani 1 1 d .
H6A H -0.1594 0.1357 0.4418 0.074 Uiso 1 1 calc R
H6B H -0.0817 0.1392 0.3306 0.074 Uiso 1 1 calc R
H6C H -0.1835 0.1737 0.3437 0.074 Uiso 1 1 calc R
C9 C 0.3686(18) 0.2432(4) 0.6863(19) 0.053(4) Uani 1 1 d .
H9A H 0.4334 0.2462 0.795 0.079 Uiso 1 1 calc R
H9B H 0.3126 0.2672 0.6444 0.079 Uiso 1 1 calc R
H9C H 0.434 0.2371 0.6376 0.079 Uiso 1 1 calc R
Cl1 Cl 0.7411(4) 0.09244(11) 0.8596(5) 0.0524(8) Uani 1 1 d .
Cl2 Cl 0.5617(4) 0.11505(13) 1.0983(4) 0.0533(9) Uani 1 1 d .
Cl4 Cl 0.5347(5) 0.08159(11) 0.4380(5) 0.0554(9) Uani 1 1 d .
Cl3 Cl 0.7237(5) 0.19108(11) 0.9605(5) 0.0677(12) Uani 1 1 d .
Cl5 Cl 0.1701(5) 0.12604(13) 0.1826(4) 0.0608(10) Uani 1 1 d .
Cl6 Cl 0.5117(6) 0.18458(12) 0.4128(6) 0.0714(13) Uani 1 1 d .
Cl7 Cl -0.0383(4) 0.04744(10) 0.5955(4) 0.0489(8) Uani 1 1 d .
Cl8 Cl 0.3838(4) 0.01972(10) 0.7499(5) 0.0523(8) Uani 1 1 d .
O1 O 0.1708(11) 0.0538(3) 0.4243(10) 0.043(2) Uani 1 1 d .
O2 O 0.2250(12) 0.0737(3) 0.9013(10) 0.046(2) Uani 1 1 d .
O3 O 0.3198(15) -0.0024(3) 0.3483(15) 0.065(3) Uani 1 1 d .
O4 O -0.1342(15) 0.0488(4) 0.2100(14) 0.076(4) Uani 1 1 d .
O5 O 0.153(2) 0.0091(4) 1.0130(16) 0.087(4) Uani 1 1 d .
Ir1 Ir 0.27494(5) 0.146203(11) 0.64519(4) 0.02191(10) Uani 1 1 d .
Sn2 Sn 0.21212(9) 0.07382(2) 0.66290(9) 0.02724(16) Uani 1 1 d .
Sn3 Sn 0.36472(10) 0.13129(2) 0.43962(9) 0.03120(17) Uani 1 1 d .
Sn1 Sn 0.55335(9) 0.13682(2) 0.86245(9) 0.03117(17) Uani 1 1 d .

loop_
_atom_site_aniso_label
_atom_site_aniso_U_11
_atom_site_aniso_U_22
_atom_site_aniso_U_33
_atom_site_aniso_U_23
_atom_site_aniso_U_13
_atom_site_aniso_U_12
C2 0.030(6) 0.024(5) 0.042(6) 0.005(4) 0.008(5) 0.006(4)
C3 0.032(6) 0.028(5) 0.026(5) -0.006(4) 0.006(5) 0.007(4)
C5 0.043(7) 0.022(5) 0.036(6) -0.001(4) 0.016(5) 0.010(4)
C4 0.034(6) 0.026(5) 0.045(6) 0.002(4) 0.024(5) 0.007(4)
C1 0.036(6) 0.017(5) 0.071(9) 0.000(5) 0.031(6) 0.006(4)
C7 0.056(8) 0.039(7) 0.060(8) 0.001(6) 0.043(7) 0.010(6)
C10 0.068(10) 0.046(8) 0.044(7) 0.021(6) 0.021(7) 0.025(7)
C8 0.072(10) 0.046(7) 0.029(6) -0.006(5) 0.010(6) 0.023(7)
C6 0.026(6) 0.064(9) 0.045(7) -0.004(6) 0.006(6) 0.007(6)
C9 0.051(9) 0.026(6) 0.070(10) 0.001(6) 0.017(8) -0.003(6)
Cl1 0.0401(18) 0.054(2) 0.064(2) 0.0073(17) 0.0252(17) 0.0122(15)
Cl2 0.0417(19) 0.079(3) 0.0319(15) 0.0048(15) 0.0104(14) -0.0048(17)
Cl4 0.063(2) 0.0498(19) 0.070(2) 0.0078(17) 0.044(2) 0.0182(17)
Cl3 0.048(2) 0.045(2) 0.079(3) -0.0031(18) 0.002(2) -0.0198(16)
Cl5 0.069(3) 0.075(3) 0.0298(15) 0.0002(16) 0.0147(16) 0.003(2)
Cl6 0.082(3) 0.045(2) 0.118(4) 0.005(2) 0.072(3) -0.0131(19)
Cl7 0.0379(17) 0.0473(18) 0.068(2) -0.0121(16) 0.0294(17) -0.0170(14)
Cl8 0.049(2) 0.0388(17) 0.072(2) 0.0151(16) 0.0301(18) 0.0162(14)
O1 0.049(5) 0.034(4) 0.042(5) -0.010(4) 0.018(4) 0.002(4)
O2 0.065(6) 0.044(5) 0.037(5) 0.001(4) 0.030(5) -0.011(4)
O3 0.076(8) 0.048(6) 0.100(9) -0.005(6) 0.064(8) 0.001(5)
O4 0.073(8) 0.069(8) 0.055(7) 0.009(6) 0.002(6) 0.009(6)
O5 0.131(13) 0.062(8) 0.076(9) 0.005(7) 0.055(9) -0.004(8)
Ir1 0.02087(18) 0.01701(16) 0.02621(18) -0.00024(14) 0.00922(14) -0.00095(14)
Sn2 0.0276(4) 0.0187(3) 0.0377(4) 0.0001(3) 0.0168(3) -0.0025(3)
Sn3 0.0350(4) 0.0302(4) 0.0341(4) 0.0030(3) 0.0206(3) 0.0015(3)
Sn1 0.0239(4) 0.0289(4) 0.0325(4) 0.0023(3) 0.0056(3) -0.0026(3)

loop_
_atom_type_symbol
_atom_type_number_in_cell
C 40
H 60
Cl 32
Ir 4
Sn 12
O 20

loop_
_geom_angle_atom_site_label_1
_geom_angle_atom_site_label_2
_geom_angle_atom_site_label_3
_geom_angle
C3 C2 C1 110.9(11)
C3 C2 C10 123.6(12)
C1 C2 C10 124.9(12)
C3 C2 Ir1 71.3(6)
C1 C2 Ir1 71.0(6)
C10 C2 Ir1 132.4(9)
C2 C3 C4 106.2(10)
C2 C3 C6 127.2(11)
C4 C3 C6 126.0(12)
C2 C3 Ir1 71.4(6)
C4 C3 Ir1 71.5(6)
C6 C3 Ir1 129.2(8)
C4 C5 C1 109.3(11)
C4 C5 C8 126.3(12)
C1 C5 C8 124.0(12)
C4 C5 Ir1 72.2(6)
C1 C5 Ir1 70.6(6)
C8 C5 Ir1 129.0(8)
C5 C4 C3 108.0(10)
C5 C4 C7 126.6(12)
C3 C4 C7 124.8(12)
C5 C4 Ir1 70.9(6)
C3 C4 Ir1 70.2(6)
C7 C4 Ir1 131.2(8)
C2 C1 C5 105.6(10)
C2 C1 C9 125.5(12)
C5 C1 C9 127.7(13)
C2 C1 Ir1 71.6(6)
C5 C1 Ir1 71.1(6)
C9 C1 Ir1 131.7(9)
C1 Ir1 C5 38.3(4)
C1 Ir1 C2 37.4(5)
C5 Ir1 C2 62.1(4)
C1 Ir1 C3 63.7(4)
C5 Ir1 C3 63.0(4)
C2 Ir1 C3 37.3(4)
C1 Ir1 C4 63.3(4)
C5 Ir1 C4 36.9(4)
C2 Ir1 C4 62.2(4)
C3 Ir1 C4 38.2(4)
C1 Ir1 Sn1 99.6(4)
C5 Ir1 Sn1 94.4(3)
C2 Ir1 Sn1 134.3(3)
C3 Ir1 Sn1 157.5(3)
C4 Ir1 Sn1 121.9(3)
C1 Ir1 Sn3 108.3(3)
C5 Ir1 Sn3 146.6(3)
C2 Ir1 Sn3 90.4(3)
C3 Ir1 Sn3 107.2(3)
C4 Ir1 Sn3 145.4(3)
Sn1 Ir1 Sn3 92.08(3)
C1 Ir1 Sn2 157.0(3)
C5 Ir1 Sn2 120.8(3)
C2 Ir1 Sn2 135.1(3)
C3 Ir1 Sn2 100.2(3)
C4 Ir1 Sn2 93.8(3)
Sn1 Ir1 Sn2 90.50(3)
Sn3 Ir1 Sn2 91.79(3)
O2 Sn2 O1 161.3(3)
O2 Sn2 Cl7 82.2(3)
O1 Sn2 Cl7 85.1(3)
O2 Sn2 Cl8 85.6(3)
O1 Sn2 Cl8 84.4(2)
Cl7 Sn2 Cl8 104.46(13)
O2 Sn2 Ir1 99.4(2)
O1 Sn2 Ir1 99.1(2)
Cl7 Sn2 Ir1 126.08(10)
Cl8 Sn2 Ir1 129.46(10)
Cl4 Sn3 Cl5 98.61(15)
Cl4 Sn3 Cl6 96.43(15)
Cl5 Sn3 Cl6 99.16(18)
Cl4 Sn3 Ir1 128.57(10)
Cl5 Sn3 Ir1 117.94(11)
Cl6 Sn3 Ir1 110.74(12)
Cl1 Sn1 Cl3 97.20(16)
Cl1 Sn1 Cl2 96.69(14)
Cl3 Sn1 Cl2 97.90(16)
Cl1 Sn1 Ir1 125.36(10)
Cl3 Sn1 Ir1 120.07(11)
Cl2 Sn1 Ir1 114.11(9)

loop_
_geom_bond_atom_site_label_1
_geom_bond_atom_site_label_2
_geom_bond_distance
C2 C3 1.424(17)
C2 C1 1.426(18)
C2 C10 1.509(18)
C2 Ir1 2.228(11)
C3 C4 1.463(16)
C3 C6 1.474(17)
C3 Ir1 2.226(11)
C5 C4 1.415(17)
C5 C1 1.459(17)
C5 C8 1.513(17)
C5 Ir1 2.227(11)
C4 C7 1.476(16)
C4 Ir1 2.243(11)
C1 C9 1.498(17)
C1 Ir1 2.221(10)
Cl1 Sn1 2.351(3)
Cl2 Sn1 2.382(3)
Cl4 Sn3 2.348(3)
Cl3 Sn1 2.359(4)
Cl5 Sn3 2.351(4)
Cl6 Sn3 2.379(4)
Cl7 Sn2 2.343(3)
Cl8 Sn2 2.353(3)
O1 Sn2 2.280(9)
O2 Sn2 2.269(8)
Ir1 Sn1 2.5516(9)
Ir1 Sn3 2.5582(8)
Ir1 Sn2 2.5660(8)
